data_4328151
loop_
_publ_author_name
'Hirosato Yamazaki'
'Satoshi Igarashi'
'Toshi Nagata'
'Masayuki Yagi'

_publ_contact_author_address
;Department of Materials Science and Technology,
 Faculty of Engineering, Niigata University
 8050 Ikarashi Nino-cho 
 Niigata 950-2181
 Japan
;
_publ_contact_author_email yagi@eng.niigata-u.ac.jp
_publ_contact_author_fax 81-25-262-6790
_publ_contact_author_name 'Prof. YAGI Masayuki'
_publ_contact_author_phone 81-25-262-6790
_publ_section_title
;
 Substituent Effects on Core Structures and Heterogeneous Catalytic
 Activities of MnIII(\m-O)2MnIV Dimers with 2,2':6',2"-Terpyridine
 Derivative Ligands for Water Oxidation
;
_journal_name_full 'Inorganic Chemistry'
_journal_page_first 1530
_journal_page_last 1539
_journal_paper_doi 10.1021/ic201797h
_journal_volume 51
_journal_year 2012
_chemical_formula_moiety '(C32 H30 Mn2 N6 O4 3+), (C16 H17 Mn N4 O5 1+)2, (N O3 1-)5, 6(H2 O)'
_chemical_formula_sum 'C64 H76 Mn4 N19 O35'
_chemical_formula_weight 1891.16
_chemical_name_common '[Mn2O2(Metpy)2(H2O)2][Mn(Metpy)(NO3)(H2O)2]2(NO3)5 - 6(H2O)'
_space_group_IT_number 2
_symmetry_cell_setting triclinic
_symmetry_Int_Tables_number 2
_symmetry_space_group_name_Hall '-P 1'
_symmetry_space_group_name_H-M 'P -1'
_atom_sites_solution_hydrogens geom
_atom_sites_solution_primary heavy
_atom_sites_solution_secondary difmap
_cell_angle_alpha 84.391(2)
_cell_angle_beta 83.461(3)
_cell_angle_gamma 84.560(2)
_cell_formula_units_Z 1
_cell_length_a 7.8030(2)
_cell_length_b 14.1073(4)
_cell_length_c 18.5840(6)
_cell_measurement_reflns_used 237
_cell_measurement_temperature 296.2
_cell_measurement_theta_max 27.5
_cell_measurement_theta_min 1.8
_cell_volume 2015.42(10)
_computing_cell_refinement 'RAPID-AUTO Ver. 1.06'
_computing_data_collection 'RAPID-AUTO Ver. 1.06'
_computing_data_reduction 'teXsan Ver. 2.0'
_computing_publication_material 'teXsan Ver. 2.0'
_computing_structure_refinement 'teXsan Ver. 2.0'
_computing_structure_solution 'DIRDIF94 (PATTY)'
_diffrn_ambient_temperature 296.2
_diffrn_detector_area_resol_mean 10.00
_diffrn_measured_fraction_theta_full 0.9228
_diffrn_measured_fraction_theta_max 0.9228
_diffrn_measurement_device_type 'Rigaku RAXIS-IV Imaging Plate'
_diffrn_measurement_method \w
_diffrn_radiation_monochromator graphite
_diffrn_radiation_type 'Mo K\a'
_diffrn_radiation_wavelength 0.7107
_diffrn_reflns_av_R_equivalents 0.041
_diffrn_reflns_limit_h_max 10
_diffrn_reflns_limit_h_min 0
_diffrn_reflns_limit_k_max 18
_diffrn_reflns_limit_k_min -17
_diffrn_reflns_limit_l_max 24
_diffrn_reflns_limit_l_min -23
_diffrn_reflns_number 15637
_diffrn_reflns_theta_full 27.48
_diffrn_reflns_theta_max 27.48
_exptl_absorpt_coefficient_mu 0.713
_exptl_absorpt_correction_T_max 0.955
_exptl_absorpt_correction_T_min 0.879
_exptl_absorpt_correction_type integration
_exptl_absorpt_process_details '(Higashi, 1999)'
_exptl_crystal_colour 'intense green'
_exptl_crystal_density_diffrn 1.558
_exptl_crystal_description platelet
_exptl_crystal_F_000 973.00
_exptl_crystal_size_max 0.380
_exptl_crystal_size_mid 0.240
_exptl_crystal_size_min 0.080
_refine_diff_density_max 0.55
_refine_diff_density_min -1.01
_refine_ls_extinction_method none
_refine_ls_goodness_of_fit_ref 1.199
_refine_ls_hydrogen_treatment noref
_refine_ls_number_parameters 613
_refine_ls_number_reflns 8498
_refine_ls_R_factor_gt 0.0661
_refine_ls_shift/su_max 0.0351
_refine_ls_structure_factor_coef Fsqd
_refine_ls_weighting_details 'w = 1/[\s^2^(Fo^2^) + (0.10800(Max(Fo^2^,0) + 2Fc^2^)/3)^2^]'
_refine_ls_weighting_scheme calc
_refine_ls_wR_factor_ref 0.1939
_reflns_number_gt 6553
_reflns_number_total 8498
_reflns_threshold_expression F^2^>2.0\s(F^2^)
_cod_data_source_file ic201797h_si_002_3.cif
_cod_data_source_block '[Mn2O2(Metpy)2(H2O)2][Mn(Metpy)(NO3)(H2O)2]2(NO3)5-6(H2O)'
_cod_original_cell_volume 2015.4(1)
_cod_original_sg_symbol_H-M 'P -1 '
_cod_original_formula_sum 'C64 H76 Mn4 N19 O35 '
_cod_database_code 4328151

loop_
_symmetry_equiv_pos_as_xyz
x,y,z
-x,-y,-z

loop_
_atom_site_label
_atom_site_type_symbol
_atom_site_fract_x
_atom_site_fract_y
_atom_site_fract_z
_atom_site_U_iso_or_equiv
_atom_site_adp_type
_atom_site_occupancy
_atom_site_symmetry_multiplicity
_atom_site_calc_flag
_atom_site_refinement_flags
Mn(1) Mn -0.10757(5) 0.04312(3) 0.05350(2) 0.0317(1) Uani 1.00 1 d .
Mn(2) Mn 0.60243(7) 0.54183(4) 0.28840(3) 0.0468(1) Uani 1.00 1 d .
O(1) O 0.1197(2) 0.0353(1) 0.0174(1) 0.0386(5) Uani 1.00 1 d .
O(2) O -0.3614(3) 0.0444(2) 0.0864(1) 0.0491(6) Uani 1.00 1 d .
O(3) O 0.5644(4) 0.6715(2) 0.2187(2) 0.0681(9) Uani 1.00 1 d .
O(4) O 0.8568(3) 0.5297(2) 0.2254(2) 0.0697(9) Uani 1.00 1 d .
O(5) O 0.3369(3) 0.5685(3) 0.3373(1) 0.0690(9) Uani 1.00 1 d .
O(6) O 0.2209(4) 0.5562(3) 0.2391(2) 0.079(1) Uani 1.00 1 d .
O(7) O 0.0657(4) 0.5736(4) 0.3393(2) 0.122(2) Uani 1.00 1 d .
O(8) O 0.2570(5) 0.3828(3) 0.0174(2) 0.105(1) Uani 1.00 1 d .
O(9) O 0.2043(6) 0.4511(2) -0.0855(2) 0.095(1) Uani 1.00 1 d .
O(10) O 0.2875(4) 0.3014(2) -0.0751(2) 0.0770(10) Uani 1.00 1 d .
O(11) O 0.4896(5) -0.1069(3) 0.1631(2) 0.088(1) Uani 1.00 1 d .
O(12) O 0.4371(6) -0.1585(3) 0.2753(2) 0.112(1) Uani 1.00 1 d .
O(13) O 0.470(1) -0.0123(4) 0.2433(3) 0.196(3) Uani 1.00 1 d .
O(14) O 0.101(4) 0.021(3) 0.534(1) 0.34(2) Uani 0.50 2 d P
O(15) O 0.140(4) 0.097(2) 0.430(1) 0.19(1) Uani 0.50 2 d P
O(16) O 0.375(3) 0.042(2) 0.499(2) 0.50(3) Uani 0.50 2 d P
O(17) O 0.3754(4) 0.1484(2) 0.0371(2) 0.0701(9) Uani 1.00 1 d .
O(18) O 0.570(2) 0.0238(6) 0.3847(5) 0.310(6) Uani 1.00 1 d .
O(19a) O 0.230(8) 0.114(8) 0.397(6) 0.13(3) Uani 0.12 8 d P
O(19b) O 0.16(2) 0.115(8) 0.406(4) 0.14(1) Uani 0.12 8 d P
O(19c) O 0.301(8) 0.103(5) 0.405(4) 0.14(2) Uani 0.12 8 d P
O(19d) O 0.261(8) 0.057(4) 0.383(3) 0.14(2) Uani 0.12 8 d P
O(20a) O -0.119(6) 0.000(3) 0.424(2) 0.22(2) Uani 0.25 4 d P
O(20b) O 0.033(6) 0.047(2) 0.424(2) 0.18(2) Uani 0.25 4 d P
N(1) N -0.0591(3) 0.1303(2) 0.1292(1) 0.0361(6) Uani 1.00 1 d .
N(2) N -0.1696(3) 0.1839(2) 0.0046(1) 0.0420(6) Uani 1.00 1 d .
N(3) N -0.0721(3) -0.0529(2) 0.1485(2) 0.0442(7) Uani 1.00 1 d .
N(4) N 0.6573(3) 0.4246(2) 0.3731(1) 0.0404(6) Uani 1.00 1 d .
N(5) N 0.5566(3) 0.4000(2) 0.2459(1) 0.0448(7) Uani 1.00 1 d .
N(6) N 0.6784(3) 0.6075(2) 0.3862(2) 0.0470(7) Uani 1.00 1 d .
N(7) N 0.2073(4) 0.5670(2) 0.3045(2) 0.0571(8) Uani 1.00 1 d .
N(8) N 0.2524(4) 0.3786(3) -0.0472(2) 0.0606(8) Uani 1.00 1 d .
N(9) N 0.4663(5) -0.0929(3) 0.2279(2) 0.077(1) Uani 1.00 1 d .
N(10) N 0.195(5) 0.054(2) 0.492(2) 0.25(1) Uani 0.50 2 d P
C(1) C -0.0640(4) 0.2257(2) 0.1113(2) 0.0381(7) Uani 1.00 1 d .
C(2) C -0.0179(4) 0.2861(2) 0.1596(2) 0.0467(8) Uani 1.00 1 d .
C(3) C 0.0335(4) 0.2472(3) 0.2266(2) 0.0487(8) Uani 1.00 1 d .
C(4) C 0.0382(4) 0.1489(3) 0.2428(2) 0.0491(9) Uani 1.00 1 d .
C(5) C -0.0096(4) 0.0914(2) 0.1927(2) 0.0405(7) Uani 1.00 1 d .
C(6) C -0.1295(4) 0.2560(2) 0.0408(2) 0.0405(7) Uani 1.00 1 d .
C(7) C -0.1539(5) 0.3508(3) 0.0131(2) 0.061(1) Uani 1.00 1 d .
C(8) C -0.2243(6) 0.3700(4) -0.0531(3) 0.080(1) Uani 1.00 1 d .
C(9) C -0.2709(5) 0.2972(4) -0.0880(2) 0.077(1) Uani 1.00 1 d .
C(10) C -0.2410(5) 0.2054(4) -0.0586(2) 0.065(1) Uani 1.00 1 d .
C(11) C -0.0162(4) -0.0130(2) 0.2043(2) 0.0448(8) Uani 1.00 1 d .
C(12) C 0.0252(6) -0.0686(3) 0.2661(2) 0.063(1) Uani 1.00 1 d .
C(13) C 0.0045(6) -0.1654(3) 0.2714(3) 0.077(1) Uani 1.00 1 d .
C(14) C -0.0554(6) -0.2050(3) 0.2160(3) 0.071(1) Uani 1.00 1 d .
C(15) C -0.0936(5) -0.1458(3) 0.1548(2) 0.058(1) Uani 1.00 1 d .
C(16) C 0.0831(5) 0.3112(3) 0.2810(2) 0.060(1) Uani 1.00 1 d .
C(17) C 0.6369(4) 0.3339(2) 0.3626(2) 0.0426(7) Uani 1.00 1 d .
C(18) C 0.6667(5) 0.2597(3) 0.4158(2) 0.0543(10) Uani 1.00 1 d .
C(19) C 0.7170(5) 0.2789(3) 0.4815(2) 0.0592(9) Uani 1.00 1 d .
C(20) C 0.7378(5) 0.3726(3) 0.4915(2) 0.0542(9) Uani 1.00 1 d .
C(21) C 0.7074(4) 0.4449(3) 0.4367(2) 0.0452(8) Uani 1.00 1 d .
C(22) C 0.5823(4) 0.3195(2) 0.2903(2) 0.0427(7) Uani 1.00 1 d .
C(23) C 0.5573(5) 0.2303(3) 0.2697(2) 0.0555(10) Uani 1.00 1 d .
C(24) C 0.5066(5) 0.2233(3) 0.2018(2) 0.0587(10) Uani 1.00 1 d .
C(25) C 0.4819(5) 0.3040(3) 0.1560(2) 0.0577(10) Uani 1.00 1 d .
C(26) C 0.5108(4) 0.3924(3) 0.1792(2) 0.0505(9) Uani 1.00 1 d .
C(27) C 0.7201(4) 0.5473(3) 0.4432(2) 0.0462(8) Uani 1.00 1 d .
C(28) C 0.7754(5) 0.5814(4) 0.5047(2) 0.065(1) Uani 1.00 1 d .
C(29) C 0.7824(6) 0.6770(4) 0.5059(3) 0.076(1) Uani 1.00 1 d .
C(30) C 0.7391(6) 0.7389(3) 0.4480(3) 0.072(1) Uani 1.00 1 d .
C(31) C 0.6888(5) 0.7018(3) 0.3888(2) 0.059(1) Uani 1.00 1 d .
C(32) C 0.7469(7) 0.1999(4) 0.5425(3) 0.083(2) Uani 1.00 1 d .
H(1) H -0.4200 0.0098 0.1148 0.0683 Uiso 1.00 1 calc .
H(2) H -0.4557 0.0860 0.0662 0.0683 Uiso 1.00 1 calc .
H(3) H 0.5111 0.7372 0.2309 0.0683 Uiso 1.00 1 calc .
H(4) H 0.6163 0.6662 0.1678 0.0683 Uiso 1.00 1 calc .
H(5) H 0.9606 0.5361 0.2455 0.0683 Uiso 1.00 1 calc .
H(6) H 0.8405 0.5502 0.1704 0.0683 Uiso 1.00 1 calc .
H(7) H -0.0196 0.3528 0.1467 0.0548 Uiso 1.00 1 calc .
H(8) H 0.0730 0.1212 0.2875 0.0576 Uiso 1.00 1 calc .
H(9) H -0.1272 0.4006 0.0407 0.0679 Uiso 1.00 1 calc .
H(10) H -0.2273 0.4369 -0.0732 0.1010 Uiso 1.00 1 calc .
H(11) H -0.3218 0.3120 -0.1320 0.0895 Uiso 1.00 1 calc .
H(12) H -0.2809 0.1546 -0.0816 0.0741 Uiso 1.00 1 calc .
H(13) H 0.0700 -0.0416 0.3036 0.0753 Uiso 1.00 1 calc .
H(14) H 0.0277 -0.2040 0.3151 0.0863 Uiso 1.00 1 calc .
H(15) H -0.0728 -0.2706 0.2198 0.0802 Uiso 1.00 1 calc .
H(16) H -0.1334 -0.1729 0.1152 0.0653 Uiso 1.00 1 calc .
H(17) H 0.1984 0.2929 0.2915 0.0715 Uiso 1.00 1 calc .
H(18) H 0.0728 0.3754 0.2616 0.0715 Uiso 1.00 1 calc .
H(19) H 0.0067 0.3035 0.3248 0.0715 Uiso 1.00 1 calc .
H(20) H 0.6527 0.1953 0.4070 0.0623 Uiso 1.00 1 calc .
H(21) H 0.7724 0.3878 0.5365 0.0641 Uiso 1.00 1 calc .
H(22) H 0.5714 0.1755 0.3021 0.0639 Uiso 1.00 1 calc .
H(23) H 0.4904 0.1631 0.1878 0.0700 Uiso 1.00 1 calc .
H(24) H 0.4437 0.2995 0.1102 0.0666 Uiso 1.00 1 calc .
H(25) H 0.5021 0.4478 0.1468 0.0577 Uiso 1.00 1 calc .
H(26) H 0.8080 0.5375 0.5443 0.0764 Uiso 1.00 1 calc .
H(27) H 0.8174 0.7006 0.5470 0.0885 Uiso 1.00 1 calc .
H(28) H 0.7336 0.8069 0.4505 0.0842 Uiso 1.00 1 calc .
H(29) H 0.6620 0.7450 0.3477 0.0688 Uiso 1.00 1 calc .
H(30) H 0.6429 0.1672 0.5555 0.0976 Uiso 1.00 1 calc .
H(31) H 0.8356 0.1522 0.5243 0.0976 Uiso 1.00 1 calc .
H(32) H 0.7804 0.2237 0.5827 0.0976 Uiso 1.00 1 calc .
H(33) H 0.4083 0.1110 0.0107 0.0683 Uiso 1.00 1 calc .
H(34) H 0.3394 0.2009 0.0265 0.0683 Uiso 1.00 1 calc .
H(35) H 0.5451 -0.0417 0.4165 0.0683 Uiso 1.00 1 calc .
H(36) H 0.5397 0.0125 0.3289 0.0683 Uiso 1.00 1 calc .

loop_
_atom_site_aniso_label
_atom_site_aniso_U_11
_atom_site_aniso_U_22
_atom_site_aniso_U_33
_atom_site_aniso_U_12
_atom_site_aniso_U_13
_atom_site_aniso_U_23
Mn(1) 0.0317(2) 0.0294(2) 0.0343(2) -0.0040(2) -0.0045(1) -0.0016(2)
Mn(2) 0.0515(3) 0.0499(3) 0.0397(3) -0.0063(2) -0.0088(2) -0.0002(2)
O(1) 0.0328(9) 0.038(1) 0.046(1) -0.0069(8) -0.0077(8) -0.0025(9)
O(2) 0.0340(9) 0.051(1) 0.058(1) -0.0024(9) 0.0046(9) 0.009(1)
O(3) 0.084(2) 0.054(2) 0.061(2) -0.003(1) -0.001(1) 0.008(1)
O(4) 0.048(1) 0.098(2) 0.063(2) -0.009(1) -0.013(1) 0.002(2)
O(5) 0.045(1) 0.115(3) 0.049(2) -0.006(1) -0.0108(10) -0.014(2)
O(6) 0.096(2) 0.094(2) 0.051(1) -0.013(2) -0.026(2) -0.002(2)
O(7) 0.045(1) 0.228(6) 0.091(3) -0.003(2) -0.005(1) -0.021(3)
O(8) 0.132(3) 0.136(4) 0.051(2) -0.016(3) -0.024(2) -0.004(2)
O(9) 0.173(4) 0.053(2) 0.059(2) -0.001(2) -0.018(2) -0.001(1)
O(10) 0.097(2) 0.054(2) 0.074(2) -0.002(2) 0.009(2) -0.002(1)
O(11) 0.107(3) 0.085(2) 0.070(2) -0.018(2) -0.004(2) 0.002(2)
O(12) 0.137(3) 0.079(2) 0.097(3) 0.015(2) 0.031(2) 0.037(2)
O(13) 0.386(10) 0.068(3) 0.129(4) -0.053(4) 0.030(5) -0.020(3)
O(14) 0.42(5) 0.32(4) 0.20(3) 0.19(3) -0.04(3) 0.07(3)
O(15) 0.23(2) 0.19(3) 0.18(2) -0.01(2) -0.02(2) -0.08(2)
O(16) 0.40(4) 0.42(4) 0.78(8) 0.06(3) -0.27(6) -0.45(5)
O(17) 0.061(2) 0.048(1) 0.107(2) -0.011(1) -0.037(2) 0.005(1)
O(18) 0.65(2) 0.144(7) 0.179(8) -0.134(10) -0.16(1) 0.033(6)
O(19a) 0.10(4) 0.13(6) 0.14(7) 0.09(4) 0.00(4) -0.01(4)
O(19b) 0.21(3) 0.16(4) 0.05(3) 0.04(2) -0.07(3) -0.01(2)
O(19c) 0.18(2) 0.08(3) 0.16(5) 0.08(4) -0.12(3) -0.03(3)
O(19d) 0.16(4) 0.12(4) 0.16(3) 0.04(3) -0.13(2) -0.02(3)
O(20a) 0.24(4) 0.24(5) 0.19(4) 0.00(3) 0.02(3) -0.16(4)
O(20b) 0.29(5) 0.15(3) 0.13(2) -0.04(2) -0.02(2) -0.06(2)
N(1) 0.037(1) 0.034(1) 0.038(1) -0.0057(9) -0.0049(9) -0.0052(9)
N(2) 0.039(1) 0.046(1) 0.041(1) -0.012(1) -0.0060(10) 0.003(1)
N(3) 0.041(1) 0.040(1) 0.054(1) -0.003(1) -0.013(1) -0.001(1)
N(4) 0.036(1) 0.054(1) 0.031(1) -0.004(1) -0.0042(9) -0.0016(9)
N(5) 0.047(1) 0.048(1) 0.041(1) -0.008(1) -0.009(1) -0.004(1)
N(6) 0.043(1) 0.058(1) 0.043(1) -0.008(1) -0.009(1) -0.007(1)
N(7) 0.050(1) 0.065(2) 0.055(2) 0.001(1) -0.014(1) 0.002(1)
N(8) 0.071(2) 0.064(2) 0.047(1) -0.013(2) -0.005(1) -0.001(1)
N(9) 0.086(2) 0.062(2) 0.073(2) 0.002(2) 0.014(2) 0.007(1)
N(10) 0.40(3) 0.15(2) 0.23(3) -0.01(2) -0.14(3) -0.05(2)
C(1) 0.035(1) 0.034(1) 0.046(2) -0.003(1) -0.002(1) -0.010(1)
C(2) 0.044(2) 0.042(2) 0.056(2) -0.008(1) -0.001(1) -0.016(1)
C(3) 0.037(1) 0.060(2) 0.052(2) -0.008(1) 0.000(1) -0.021(1)
C(4) 0.051(2) 0.061(2) 0.038(2) -0.006(2) -0.010(1) -0.013(1)
C(5) 0.039(1) 0.046(1) 0.038(1) -0.006(1) -0.008(1) -0.006(1)
C(6) 0.038(1) 0.037(1) 0.045(2) -0.002(1) 0.003(1) -0.002(1)
C(7) 0.063(2) 0.043(2) 0.070(2) 0.003(2) 0.004(2) 0.005(2)
C(8) 0.069(3) 0.076(3) 0.082(3) 0.012(2) -0.006(2) 0.032(2)
C(9) 0.053(2) 0.111(3) 0.061(3) -0.006(2) -0.017(2) 0.031(2)
C(10) 0.054(2) 0.098(3) 0.044(2) -0.022(2) -0.013(1) 0.007(2)
C(11) 0.044(2) 0.048(2) 0.042(2) -0.003(1) -0.010(1) 0.001(1)
C(12) 0.074(2) 0.067(2) 0.048(2) -0.005(2) -0.017(2) 0.012(2)
C(13) 0.082(3) 0.066(2) 0.077(3) -0.005(2) -0.015(2) 0.027(2)
C(14) 0.066(2) 0.044(2) 0.099(3) -0.006(2) -0.016(2) 0.017(2)
C(15) 0.055(2) 0.042(2) 0.079(3) -0.006(2) -0.014(2) -0.003(2)
C(16) 0.049(2) 0.078(3) 0.062(2) -0.017(2) -0.002(2) -0.042(2)
C(17) 0.037(1) 0.051(2) 0.038(1) -0.004(1) -0.001(1) 0.000(1)
C(18) 0.057(2) 0.054(2) 0.050(2) 0.000(2) -0.004(1) 0.004(1)
C(19) 0.058(2) 0.069(2) 0.046(2) 0.005(2) -0.008(1) 0.010(2)
C(20) 0.056(2) 0.072(2) 0.033(2) 0.004(2) -0.011(1) 0.001(1)
C(21) 0.038(1) 0.063(2) 0.035(1) -0.002(1) -0.005(1) -0.003(1)
C(22) 0.038(1) 0.048(1) 0.042(2) -0.007(1) -0.001(1) -0.004(1)
C(23) 0.059(2) 0.046(2) 0.061(2) -0.004(2) -0.001(2) -0.006(2)
C(24) 0.058(2) 0.054(2) 0.067(2) -0.008(2) -0.002(2) -0.025(1)
C(25) 0.057(2) 0.072(2) 0.049(2) -0.007(2) -0.011(2) -0.021(1)
C(26) 0.052(2) 0.062(2) 0.038(2) -0.010(2) -0.007(1) -0.001(1)
C(27) 0.039(1) 0.064(2) 0.038(2) -0.008(1) -0.006(1) -0.006(1)
C(28) 0.069(2) 0.088(2) 0.041(2) -0.013(2) -0.015(2) -0.011(2)
C(29) 0.084(3) 0.095(3) 0.058(2) -0.023(3) -0.018(2) -0.027(2)
C(30) 0.080(3) 0.073(3) 0.070(2) -0.018(2) -0.011(2) -0.025(2)
C(31) 0.062(2) 0.058(2) 0.059(2) -0.009(2) -0.008(2) -0.007(2)
C(32) 0.091(3) 0.083(3) 0.069(3) 0.004(3) -0.024(2) 0.035(2)

loop_
_atom_type_symbol
_atom_type_description
_atom_type_scat_dispersion_real
_atom_type_scat_dispersion_imag
_atom_type_scat_source
Mn Mn 0.337 0.728
;International Tables for Crystallography
(1992, Vol. C, Tables 4.2.6.8 and 6.1.1.1)
;
O O 0.011 0.006
;International Tables for Crystallography
(1992, Vol. C, Tables 4.2.6.8 and 6.1.1.1)
;
N N 0.006 0.003
;International Tables for Crystallography
(1992, Vol. C, Tables 4.2.6.8 and 6.1.1.1)
;
C C 0.003 0.002
;International Tables for Crystallography
(1992, Vol. C, Tables 4.2.6.8 and 6.1.1.1)
;
H H 0.000 0.000
;International Tables for Crystallography
(1992, Vol. C, Table 6.1.1.2)
;

loop_
_geom_angle_atom_site_label_1
_geom_angle_atom_site_label_2
_geom_angle_atom_site_label_3
_geom_angle
_geom_angle_site_symmetry_1
_geom_angle_site_symmetry_3
_geom_angle_publ_flag
O(1) Mn(1) O(1) 81.6(1) . 2_555 yes
O(1) Mn(1) O(2) 174.9(1) . . yes
O(1) Mn(1) N(1) 90.7(1) . . yes
O(1) Mn(1) N(2) 95.9(1) . . yes
O(1) Mn(1) N(3) 95.4(1) . . yes
O(1) Mn(1) O(2) 93.3(1) 2_555 . yes
O(1) Mn(1) N(1) 172.3(1) 2_555 . yes
O(1) Mn(1) N(2) 104.9(1) 2_555 . yes
O(1) Mn(1) N(3) 104.1(1) 2_555 . yes
O(2) Mn(1) N(1) 94.4(1) . . yes
O(2) Mn(1) N(2) 85.3(1) . . yes
O(2) Mn(1) N(3) 85.9(1) . . yes
N(1) Mn(1) N(2) 76.2(1) . . yes
N(1) Mn(1) N(3) 76.1(1) . . yes
N(2) Mn(1) N(3) 150.2(1) . . yes
O(3) Mn(2) O(4) 83.6(1) . . yes
O(3) Mn(2) O(5) 88.2(1) . . yes
O(3) Mn(2) N(4) 170.0(1) . . yes
O(3) Mn(2) N(5) 118.4(1) . . yes
O(3) Mn(2) N(6) 98.2(1) . . yes
O(4) Mn(2) O(5) 171.3(1) . . yes
O(4) Mn(2) N(4) 96.7(1) . . yes
O(4) Mn(2) N(5) 86.6(1) . . yes
O(4) Mn(2) N(6) 98.7(1) . . yes
O(5) Mn(2) N(4) 91.8(1) . . yes
O(5) Mn(2) N(5) 94.7(1) . . yes
O(5) Mn(2) N(6) 85.5(1) . . yes
N(4) Mn(2) N(5) 71.6(1) . . yes
N(4) Mn(2) N(6) 71.8(1) . . yes
N(5) Mn(2) N(6) 143.4(1) . . yes
Mn(1) O(1) Mn(1) 98.4(1) . 2_555 yes
Mn(1) O(2) H(1) 133.9 . . no
Mn(1) O(2) H(2) 127.4 . . no
H(1) O(2) H(2) 98.4 . . no
Mn(2) O(3) H(3) 130.1 . . no
Mn(2) O(3) H(4) 113.6 . . no
H(3) O(3) H(4) 116.2 . . no
Mn(2) O(4) H(5) 122.7 . . no
Mn(2) O(4) H(6) 108.3 . . no
H(5) O(4) H(6) 122.6 . . no
Mn(2) O(5) N(7) 124.1(3) . . yes
H(33) O(17) H(34) 126.0 . . no
H(35) O(18) H(36) 104.6 . . no
Mn(1) N(1) C(1) 119.0(2) . . yes
Mn(1) N(1) C(5) 119.3(2) . . yes
C(1) N(1) C(5) 121.5(3) . . yes
Mn(1) N(2) C(6) 115.4(2) . . yes
Mn(1) N(2) C(10) 125.7(3) . . yes
C(6) N(2) C(10) 118.9(4) . . yes
Mn(1) N(3) C(11) 115.0(2) . . yes
Mn(1) N(3) C(15) 125.4(3) . . yes
C(11) N(3) C(15) 119.6(4) . . yes
Mn(2) N(4) C(17) 120.6(2) . . yes
Mn(2) N(4) C(21) 119.8(3) . . yes
C(17) N(4) C(21) 119.6(3) . . yes
Mn(2) N(5) C(22) 117.4(2) . . yes
Mn(2) N(5) C(26) 124.0(3) . . yes
C(22) N(5) C(26) 118.6(3) . . yes
Mn(2) N(6) C(27) 117.2(3) . . yes
Mn(2) N(6) C(31) 123.9(3) . . yes
C(27) N(6) C(31) 118.9(3) . . yes
O(5) N(7) O(6) 121.4(4) . . yes
O(5) N(7) O(7) 118.0(4) . . yes
O(6) N(7) O(7) 120.6(4) . . yes
O(8) N(8) O(9) 119.7(5) . . yes
O(8) N(8) O(10) 120.9(5) . . yes
O(9) N(8) O(10) 119.3(4) . . yes
O(11) N(9) O(12) 121.4(5) . . yes
O(11) N(9) O(13) 117.5(5) . . yes
O(12) N(9) O(13) 121.1(6) . . yes
O(14) N(10) O(15) 119(3) . . yes
O(14) N(10) O(16) 119(2) . . yes
O(15) N(10) O(16) 119(3) . . yes
N(1) C(1) C(2) 120.3(3) . . yes
N(1) C(1) C(6) 113.8(3) . . yes
C(2) C(1) C(6) 125.8(3) . . yes
C(1) C(2) C(3) 119.4(3) . . yes
C(1) C(2) H(7) 120.2 . . no
C(3) C(2) H(7) 120.4 . . no
C(2) C(3) C(4) 118.7(3) . . yes
C(2) C(3) C(16) 120.8(4) . . yes
C(4) C(3) C(16) 120.4(4) . . yes
C(3) C(4) C(5) 119.7(4) . . yes
C(3) C(4) H(8) 120.1 . . no
C(5) C(4) H(8) 120.2 . . no
N(1) C(5) C(4) 120.4(3) . . yes
N(1) C(5) C(11) 114.5(3) . . yes
C(4) C(5) C(11) 125.1(3) . . yes
N(2) C(6) C(1) 114.7(3) . . yes
N(2) C(6) C(7) 121.5(4) . . yes
C(1) C(6) C(7) 123.8(4) . . yes
C(6) C(7) C(8) 118.0(5) . . yes
C(6) C(7) H(9) 119.6 . . no
C(8) C(7) H(9) 122.4 . . no
C(7) C(8) C(9) 120.3(5) . . yes
C(7) C(8) H(10) 115.2 . . no
C(9) C(8) H(10) 124.3 . . no
C(8) C(9) C(10) 118.9(4) . . yes
C(8) C(9) H(11) 118.9 . . no
C(10) C(9) H(11) 122.2 . . no
N(2) C(10) C(9) 122.4(5) . . yes
N(2) C(10) H(12) 118.7 . . no
C(9) C(10) H(12) 118.7 . . no
N(3) C(11) C(5) 114.2(3) . . yes
N(3) C(11) C(12) 120.7(4) . . yes
C(5) C(11) C(12) 125.0(4) . . yes
C(11) C(12) C(13) 119.1(4) . . yes
C(11) C(12) H(13) 120.7 . . no
C(13) C(12) H(13) 120.3 . . no
C(12) C(13) C(14) 120.2(4) . . yes
C(12) C(13) H(14) 119.7 . . no
C(14) C(13) H(14) 120.1 . . no
C(13) C(14) C(15) 118.3(4) . . yes
C(13) C(14) H(15) 120.7 . . no
C(15) C(14) H(15) 120.9 . . no
N(3) C(15) C(14) 122.1(4) . . yes
N(3) C(15) H(16) 118.8 . . no
C(14) C(15) H(16) 119.1 . . no
C(3) C(16) H(17) 109.7 . . no
C(3) C(16) H(18) 109.6 . . no
C(3) C(16) H(19) 108.8 . . no
H(17) C(16) H(18) 110.2 . . no
H(17) C(16) H(19) 109.0 . . no
H(18) C(16) H(19) 109.6 . . no
N(4) C(17) C(18) 121.4(3) . . yes
N(4) C(17) C(22) 115.2(3) . . yes
C(18) C(17) C(22) 123.4(4) . . yes
C(17) C(18) C(19) 119.9(4) . . yes
C(17) C(18) H(20) 120.1 . . no
C(19) C(18) H(20) 120.0 . . no
C(18) C(19) C(20) 118.1(4) . . yes
C(18) C(19) C(32) 121.8(5) . . yes
C(20) C(19) C(32) 120.1(4) . . yes
C(19) C(20) C(21) 120.2(4) . . yes
C(19) C(20) H(21) 119.7 . . no
C(21) C(20) H(21) 120.0 . . no
N(4) C(21) C(20) 120.7(4) . . yes
N(4) C(21) C(27) 115.0(3) . . yes
C(20) C(21) C(27) 124.2(3) . . yes
N(5) C(22) C(17) 115.3(3) . . yes
N(5) C(22) C(23) 121.7(4) . . yes
C(17) C(22) C(23) 123.0(4) . . yes
C(22) C(23) C(24) 119.3(4) . . yes
C(22) C(23) H(22) 120.4 . . no
C(24) C(23) H(22) 120.2 . . no
C(23) C(24) C(25) 119.6(4) . . yes
C(23) C(24) H(23) 119.3 . . no
C(25) C(24) H(23) 121.0 . . no
C(24) C(25) C(26) 118.8(4) . . yes
C(24) C(25) H(24) 119.6 . . no
C(26) C(25) H(24) 121.6 . . no
N(5) C(26) C(25) 121.9(4) . . yes
N(5) C(26) H(25) 118.6 . . no
C(25) C(26) H(25) 119.5 . . no
N(6) C(27) C(21) 116.2(3) . . yes
N(6) C(27) C(28) 120.9(4) . . yes
C(21) C(27) C(28) 122.9(4) . . yes
C(27) C(28) C(29) 118.6(4) . . yes
C(27) C(28) H(26) 120.0 . . no
C(29) C(28) H(26) 121.5 . . no
C(28) C(29) C(30) 120.8(4) . . yes
C(28) C(29) H(27) 119.2 . . no
C(30) C(29) H(27) 120.0 . . no
C(29) C(30) C(31) 118.3(5) . . yes
C(29) C(30) H(28) 120.8 . . no
C(31) C(30) H(28) 120.6 . . no
N(6) C(31) C(30) 122.5(4) . . yes
N(6) C(31) H(29) 119.1 . . no
C(30) C(31) H(29) 118.4 . . no
C(19) C(32) H(30) 109.7 . . no
C(19) C(32) H(31) 108.9 . . no
C(19) C(32) H(32) 111.8 . . no
H(30) C(32) H(31) 106.1 . . no
H(30) C(32) H(32) 110.4 . . no
H(31) C(32) H(32) 109.7 . . no

loop_
_geom_bond_atom_site_label_1
_geom_bond_atom_site_label_2
_geom_bond_distance
_geom_bond_site_symmetry_2
_geom_bond_publ_flag
Mn(1) O(1) 1.820(2) . yes
Mn(1) O(1) 1.817(2) 2_555 yes
Mn(1) O(2) 2.004(2) . yes
Mn(1) N(1) 2.045(3) . yes
Mn(1) N(2) 2.138(3) . yes
Mn(1) N(3) 2.144(3) . yes
Mn(2) O(3) 2.152(3) . yes
Mn(2) O(4) 2.188(3) . yes
Mn(2) O(5) 2.179(3) . yes
Mn(2) N(4) 2.215(3) . yes
Mn(2) N(5) 2.295(3) . yes
Mn(2) N(6) 2.279(3) . yes
O(2) H(1) 0.815 . no
O(2) H(2) 0.982 . no
O(3) H(3) 1.015 . no
O(3) H(4) 0.994 . no
O(4) H(5) 0.945 . no
O(4) H(6) 1.052 . no
O(5) N(7) 1.242(4) . yes
O(6) N(7) 1.230(5) . yes
O(7) N(7) 1.216(5) . yes
O(8) N(8) 1.212(5) . yes
O(9) N(8) 1.241(5) . yes
O(10) N(8) 1.247(5) . yes
O(11) N(9) 1.230(6) . yes
O(12) N(9) 1.233(6) . yes
O(13) N(9) 1.202(7) . yes
O(14) N(10) 1.12(5) . yes
O(15) N(10) 1.34(3) . yes
O(16) N(10) 1.42(4) . yes
O(17) H(33) 0.762 . no
O(17) H(34) 0.782 . no
O(18) H(35) 1.070 . no
O(18) H(36) 1.120 . no
N(1) C(1) 1.352(4) . yes
N(1) C(5) 1.334(4) . yes
N(2) C(6) 1.352(4) . yes
N(2) C(10) 1.353(5) . yes
N(3) C(11) 1.360(5) . yes
N(3) C(15) 1.329(5) . yes
N(4) C(17) 1.340(5) . yes
N(4) C(21) 1.350(4) . yes
N(5) C(22) 1.350(5) . yes
N(5) C(26) 1.346(5) . yes
N(6) C(27) 1.342(5) . yes
N(6) C(31) 1.347(5) . yes
C(1) C(2) 1.394(4) . yes
C(1) C(6) 1.471(5) . yes
C(2) C(3) 1.395(6) . yes
C(2) H(7) 0.947 . no
C(3) C(4) 1.389(6) . yes
C(3) C(16) 1.523(5) . yes
C(4) C(5) 1.396(5) . yes
C(4) H(8) 0.940 . no
C(5) C(11) 1.472(5) . yes
C(6) C(7) 1.388(5) . yes
C(7) C(8) 1.396(8) . yes
C(7) H(9) 0.961 . no
C(8) C(9) 1.365(9) . yes
C(8) H(10) 0.979 . no
C(9) C(10) 1.366(8) . yes
C(9) H(11) 0.946 . no
C(10) H(12) 0.962 . no
C(11) C(12) 1.376(6) . yes
C(12) C(13) 1.384(7) . yes
C(12) H(13) 0.941 . no
C(13) C(14) 1.365(8) . yes
C(13) H(14) 0.956 . no
C(14) C(15) 1.387(7) . yes
C(14) H(15) 0.944 . no
C(15) H(16) 0.955 . no
C(16) H(17) 0.949 . no
C(16) H(18) 0.942 . no
C(16) H(19) 0.957 . no
C(17) C(18) 1.390(6) . yes
C(17) C(22) 1.492(5) . yes
C(18) C(19) 1.383(6) . yes
C(18) H(20) 0.956 . no
C(19) C(20) 1.380(7) . yes
C(19) C(32) 1.532(6) . yes
C(20) C(21) 1.394(6) . yes
C(20) H(21) 0.957 . no
C(21) C(27) 1.474(6) . yes
C(22) C(23) 1.388(5) . yes
C(23) C(24) 1.380(6) . yes
C(23) H(22) 0.938 . no
C(24) C(25) 1.365(7) . yes
C(24) H(23) 0.937 . no
C(25) C(26) 1.404(6) . yes
C(25) H(24) 0.944 . no
C(26) H(25) 0.941 . no
C(27) C(28) 1.409(5) . yes
C(28) C(29) 1.357(8) . yes
C(28) H(26) 0.955 . no
C(29) C(30) 1.370(8) . yes
C(29) H(27) 0.941 . no
C(30) C(31) 1.374(6) . yes
C(30) H(28) 0.961 . no
C(31) H(29) 0.960 . no
C(32) H(30) 0.967 . no
C(32) H(31) 0.974 . no
C(32) H(32) 0.923 . no

loop_
_geom_contact_atom_site_label_1
_geom_contact_atom_site_label_2
_geom_contact_distance
_geom_contact_site_symmetry_2
Mn(1) Mn(1) 2.7528(9) 2_555
